data_4318556
loop_
_publ_author_name
'Zengquan Qin'
'Michael C. Jennings'
'Richard J. Puddephatt'
'Kenneth W. Muir'

_publ_section_title
;
 Self-Assembly of Polymer and Sheet Structures in Palladium(II) Complexes
 Containing Carboxylic Acid Substituents
;
_journal_name_full 'Inorganic Chemistry'
_journal_page_first 5174
_journal_page_last 5186
_journal_paper_doi 10.1021/ic020239b
_journal_volume 41
_journal_year 2002
_chemical_formula_moiety 'C32 H22 Cl2 N2 O4 Pd'
_chemical_formula_sum 'C32 H22 Cl2 N2 O4 Pd'
_chemical_formula_weight 675.82
_chemical_name_systematic
;

  ?
;
_space_group_IT_number 2
_symmetry_cell_setting triclinic
_symmetry_space_group_name_Hall '-P 1'
_symmetry_space_group_name_H-M 'P -1'
_atom_sites_solution_hydrogens geom
_atom_sites_solution_primary direct
_atom_sites_solution_secondary difmap
_audit_creation_method SHELXL-97
_cell_angle_alpha 65.6010(16)
_cell_angle_beta 75.142(2)
_cell_angle_gamma 78.015(3)
_cell_formula_units_Z 1
_cell_length_a 8.145(2)
_cell_length_b 9.4220(19)
_cell_length_c 10.092(2)
_cell_measurement_temperature 150(2)
_cell_volume 677.2(3)
_computing_structure_refinement 'SHELXL-97 (Sheldrick, 1997)'
_computing_structure_solution 'SHELXS-97 (Sheldrick, 1990)'
_diffrn_ambient_temperature 150(2)
_diffrn_measured_fraction_theta_full 0.857
_diffrn_measured_fraction_theta_max 0.857
_diffrn_radiation_monochromator graphite
_diffrn_radiation_source synchrotron
_diffrn_radiation_type X-rays
_diffrn_radiation_wavelength 0.69150
_diffrn_reflns_av_R_equivalents 0.0284
_diffrn_reflns_av_sigmaI/netI 0.0512
_diffrn_reflns_limit_h_max 9
_diffrn_reflns_limit_h_min -10
_diffrn_reflns_limit_k_max 12
_diffrn_reflns_limit_k_min -12
_diffrn_reflns_limit_l_max 13
_diffrn_reflns_limit_l_min -12
_diffrn_reflns_number 3927
_diffrn_reflns_theta_full 26.99
_diffrn_reflns_theta_max 26.99
_diffrn_reflns_theta_min 2.20
_exptl_absorpt_coefficient_mu 0.925
_exptl_absorpt_correction_T_max 0.870
_exptl_absorpt_correction_T_min 0.577
_exptl_absorpt_correction_type empirical
_exptl_crystal_colour yellow
_exptl_crystal_density_diffrn 1.657
_exptl_crystal_density_method 'not measured'
_exptl_crystal_description block
_exptl_crystal_F_000 340
_exptl_crystal_size_max 0.22
_exptl_crystal_size_mid 0.10
_exptl_crystal_size_min 0.08
_refine_diff_density_max 0.74
_refine_diff_density_min -0.87
_refine_diff_density_rms 0.125
_refine_ls_extinction_method none
_refine_ls_goodness_of_fit_ref 1.017
_refine_ls_hydrogen_treatment mixed
_refine_ls_matrix_type full
_refine_ls_number_parameters 188
_refine_ls_number_reflns 2752
_refine_ls_number_restraints 0
_refine_ls_restrained_S_all 1.017
_refine_ls_R_factor_all 0.0364
_refine_ls_R_factor_gt 0.0353
_refine_ls_shift/su_max 0.000
_refine_ls_shift/su_mean 0.000
_refine_ls_structure_factor_coef Fsqd
_refine_ls_weighting_details 'w=1/[\s^2^(Fo^2^)+(0.0661P)^2^+0.0000P] where P=(Fo^2^+2Fc^2^)/3'
_refine_ls_weighting_scheme calc
_refine_ls_wR_factor_gt 0.0949
_refine_ls_wR_factor_ref 0.0954
_reflns_number_gt 2600
_reflns_number_total 2752
_reflns_threshold_expression >2\s(I)
_cod_data_source_file ic020239b_05.cif
_cod_data_source_block complex6
_cod_depositor_comments
;
The following automatic conversions were performed:

'_symmetry_cell_setting' value 'Triclinic' changed to 'triclinic'
according to the built-in table from CIF Core dictionary named
'cif_core.dic' version 2.4.1 from 2010-06-29.

Automatic conversion script
Id: cif_fix_values 1646 2011-03-28 12:23:43Z adriana 

The following automatic conversions were performed:

'_refine_ls_weighting_scheme' value 'calc
w=1/[\s^2^(Fo^2^)+(0.0661P)^2^+0.0000P] where P=(Fo^2^+2Fc^2^)/3' was
changed to 'calc'. New tag '_refine_ls_weighting_details' was
created. The value of the new tag was set to
'w=1/[\s^2^(Fo^2^)+(0.0661P)^2^+0.0000P] where P=(Fo^2^+2Fc^2^)/3'.

Automatic conversion script
Id: cif_fix_values 3143 2015-03-26 13:38:13Z robertas 
;
_cod_database_code 4318556

loop_
_symmetry_equiv_pos_as_xyz
'x, y, z'
'-x, -y, -z'

loop_
_atom_site_label
_atom_site_type_symbol
_atom_site_fract_x
_atom_site_fract_y
_atom_site_fract_z
_atom_site_U_iso_or_equiv
_atom_site_adp_type
_atom_site_occupancy
_atom_site_calc_flag
_atom_site_refinement_flags
_atom_site_disorder_assembly
_atom_site_disorder_group
Pd Pd 0.0000 0.0000 0.0000 0.01361(12) Uani 1 d S . .
Cl Cl 0.12143(8) -0.18879(7) 0.19282(7) 0.02206(17) Uani 1 d . . .
O1 O -0.1317(2) -0.4255(2) -0.3838(2) 0.0229(4) Uani 1 d . . .
O2 O 0.1546(2) -0.4344(3) -0.4421(2) 0.0258(4) Uani 1 d . . .
H2 H 0.1466 -0.4901 -0.4866 0.039 Uiso 1 calc R . .
N N 0.0196(3) -0.1548(2) -0.0979(2) 0.0147(4) Uani 1 d . . .
C1 C 0.1347(3) -0.1408(3) -0.2218(3) 0.0169(5) Uani 1 d . . .
C2 C 0.1282(3) -0.2218(3) -0.3106(3) 0.0185(5) Uani 1 d . . .
H2 H 0.2081 -0.2058 -0.4011 0.022 Uiso 1 calc R . .
C3 C 0.0087(3) -0.3229(3) -0.2684(3) 0.0181(5) Uani 1 d . . .
C4 C -0.1089(3) -0.3477(3) -0.1312(3) 0.0159(5) Uani 1 d . . .
C5 C -0.1002(3) -0.2593(3) -0.0487(3) 0.0151(5) Uani 1 d . . .
C6 C -0.2156(3) -0.2776(3) 0.0874(3) 0.0189(5) Uani 1 d . . .
H6 H -0.2126 -0.2163 0.1412 0.023 Uiso 1 calc R . .
C7 C -0.3311(3) -0.3839(3) 0.1406(3) 0.0225(6) Uani 1 d . . .
H7 H -0.4092 -0.3953 0.2313 0.027 Uiso 1 calc R . .
C8 C -0.3364(3) -0.4771(3) 0.0630(3) 0.0213(6) Uani 1 d . . .
H8 H -0.4153 -0.5527 0.1034 0.026 Uiso 1 calc R . .
C9 C -0.2284(3) -0.4593(3) -0.0705(3) 0.0186(5) Uani 1 d . . .
H9 H -0.2337 -0.5220 -0.1224 0.022 Uiso 1 calc R . .
C10 C 0.0029(3) -0.4007(3) -0.3702(3) 0.0185(5) Uani 1 d . . .
C11 C 0.2739(3) -0.0420(3) -0.2638(3) 0.0181(5) Uani 1 d . . .
C12 C 0.2970(4) 0.0826(3) -0.4001(3) 0.0231(6) Uani 1 d . . .
H12 H 0.2237 0.1051 -0.4677 0.028 Uiso 1 calc R . .
C13 C 0.4278(4) 0.1742(3) -0.4371(3) 0.0262(6) Uani 1 d . . .
H13 H 0.4407 0.2618 -0.5286 0.031 Uiso 1 calc R . .
C14 C 0.5385(4) 0.1397(4) -0.3431(3) 0.0264(6) Uani 1 d . . .
H14 H 0.6281 0.2026 -0.3701 0.032 Uiso 1 calc R . .
C15 C 0.5194(4) 0.0127(4) -0.2084(3) 0.0252(6) Uani 1 d . . .
H15 H 0.5970 -0.0119 -0.1440 0.030 Uiso 1 calc R . .
C16 C 0.3873(3) -0.0785(3) -0.1675(3) 0.0214(6) Uani 1 d . . .
H16 H 0.3739 -0.1649 -0.0750 0.026 Uiso 1 calc R . .

loop_
_atom_site_aniso_label
_atom_site_aniso_U_11
_atom_site_aniso_U_22
_atom_site_aniso_U_33
_atom_site_aniso_U_23
_atom_site_aniso_U_13
_atom_site_aniso_U_12
Pd 0.01844(17) 0.01322(17) 0.01443(17) -0.01069(12) -0.00278(11) -0.00169(10)
Cl 0.0294(4) 0.0194(3) 0.0207(3) -0.0096(3) -0.0091(3) 0.0000(3)
O1 0.0269(10) 0.0283(10) 0.0236(10) -0.0187(9) -0.0068(8) -0.0033(8)
O2 0.0285(10) 0.0356(12) 0.0270(10) -0.0268(9) -0.0013(8) -0.0054(8)
N 0.0179(10) 0.0153(10) 0.0169(10) -0.0122(8) -0.0040(8) -0.0009(8)
C1 0.0202(12) 0.0173(12) 0.0169(12) -0.0115(10) -0.0029(10) -0.0003(10)
C2 0.0221(13) 0.0207(13) 0.0176(12) -0.0135(11) 0.0002(10) -0.0043(10)
C3 0.0214(12) 0.0188(13) 0.0191(12) -0.0130(10) -0.0062(10) 0.0023(10)
C4 0.0191(12) 0.0152(12) 0.0191(12) -0.0112(10) -0.0071(10) -0.0001(10)
C5 0.0176(12) 0.0135(11) 0.0179(12) -0.0100(10) -0.0047(10) 0.0011(9)
C6 0.0236(13) 0.0196(13) 0.0203(13) -0.0146(11) -0.0032(10) -0.0028(10)
C7 0.0242(14) 0.0253(14) 0.0202(13) -0.0129(11) 0.0016(11) -0.0059(11)
C8 0.0231(13) 0.0195(13) 0.0248(14) -0.0096(11) -0.0049(11) -0.0067(10)
C9 0.0218(12) 0.0185(13) 0.0222(13) -0.0131(11) -0.0056(10) -0.0030(10)
C10 0.0286(14) 0.0161(12) 0.0152(12) -0.0094(10) -0.0050(10) -0.0035(10)
C11 0.0197(12) 0.0191(13) 0.0205(13) -0.0150(11) 0.0007(10) -0.0020(10)
C12 0.0243(14) 0.0238(14) 0.0229(14) -0.0109(12) -0.0028(11) -0.0042(11)
C13 0.0293(15) 0.0230(14) 0.0247(15) -0.0104(12) 0.0035(12) -0.0075(12)
C14 0.0224(13) 0.0332(16) 0.0310(15) -0.0222(13) 0.0061(11) -0.0113(11)
C15 0.0199(13) 0.0341(16) 0.0308(16) -0.0214(13) -0.0049(11) -0.0029(11)
C16 0.0237(13) 0.0218(14) 0.0224(14) -0.0134(11) -0.0020(11) -0.0025(11)

loop_
_atom_type_symbol
_atom_type_description
_atom_type_scat_dispersion_real
_atom_type_scat_dispersion_imag
_atom_type_scat_source
C C 0.0033 0.0016 'International Tables Vol C Tables 4.2.6.8 and 6.1.1.4'
H H 0.0000 0.0000 'International Tables Vol C Tables 4.2.6.8 and 6.1.1.4'
N N 0.0061 0.0033 'International Tables Vol C Tables 4.2.6.8 and 6.1.1.4'
O O 0.0106 0.0060 'International Tables Vol C Tables 4.2.6.8 and 6.1.1.4'
Cl Cl 0.1484 0.1585 'International Tables Vol C Tables 4.2.6.8 and 6.1.1.4'
Pd Pd -0.9988 1.0072 'International Tables Vol C Tables 4.2.6.8 and 6.1.1.4'

loop_
_geom_angle_atom_site_label_1
_geom_angle_atom_site_label_2
_geom_angle_atom_site_label_3
_geom_angle
_geom_angle_site_symmetry_1
_geom_angle_site_symmetry_3
_geom_angle_publ_flag
N Pd N 180.0 2 . ?
N Pd Cl 88.21(6) 2 . ?
N Pd Cl 91.79(6) . . ?
N Pd Cl 91.79(6) 2 2 ?
N Pd Cl 88.21(6) . 2 ?
Cl Pd Cl 180.0 . 2 ?
C1 N C5 119.8(2) . . ?
C1 N Pd 119.25(17) . . ?
C5 N Pd 120.35(16) . . ?
N C1 C2 121.0(2) . . ?
N C1 C11 119.0(2) . . ?
C2 C1 C11 120.0(2) . . ?
C3 C2 C1 121.1(2) . . ?
C2 C3 C4 118.9(2) . . ?
C2 C3 C10 118.8(2) . . ?
C4 C3 C10 122.2(2) . . ?
C9 C4 C5 118.6(2) . . ?
C9 C4 C3 123.8(2) . . ?
C5 C4 C3 117.6(2) . . ?
N C5 C6 118.6(2) . . ?
N C5 C4 121.5(2) . . ?
C6 C5 C4 119.9(2) . . ?
C7 C6 C5 119.6(2) . . ?
C6 C7 C8 121.0(2) . . ?
C9 C8 C7 120.5(2) . . ?
C8 C9 C4 120.2(2) . . ?
O1 C10 O2 125.1(2) . . ?
O1 C10 C3 121.8(2) . . ?
O2 C10 C3 113.1(2) . . ?
C12 C11 C16 119.7(2) . . ?
C12 C11 C1 120.5(2) . . ?
C16 C11 C1 119.7(2) . . ?
C13 C12 C11 119.6(3) . . ?
C14 C13 C12 120.9(3) . . ?
C13 C14 C15 119.9(3) . . ?
C16 C15 C14 120.4(3) . . ?
C15 C16 C11 119.5(3) . . ?

loop_
_geom_bond_atom_site_label_1
_geom_bond_atom_site_label_2
_geom_bond_distance
_geom_bond_site_symmetry_2
_geom_bond_publ_flag
Pd N 2.035(2) 2 ?
Pd N 2.035(2) . ?
Pd Cl 2.3078(7) . ?
Pd Cl 2.3078(7) 2 ?
O1 C10 1.219(3) . ?
O2 C10 1.312(3) . ?
N C1 1.332(3) . ?
N C5 1.383(3) . ?
C1 C2 1.412(3) . ?
C1 C11 1.483(4) . ?
C2 C3 1.369(4) . ?
C3 C4 1.427(4) . ?
C3 C10 1.502(3) . ?
C4 C9 1.420(4) . ?
C4 C5 1.421(3) . ?
C5 C6 1.417(3) . ?
C6 C7 1.366(4) . ?
C7 C8 1.409(4) . ?
C8 C9 1.373(4) . ?
C11 C12 1.390(4) . ?
C11 C16 1.403(4) . ?
C12 C13 1.389(4) . ?
C13 C14 1.371(4) . ?
C14 C15 1.389(4) . ?
C15 C16 1.388(4) . ?

loop_
_geom_hbond_atom_site_label_D
_geom_hbond_atom_site_label_H
_geom_hbond_atom_site_label_A
_geom_hbond_distance_DH
_geom_hbond_distance_HA
_geom_hbond_distance_DA
_geom_hbond_angle_DHA
_geom_hbond_site_symmetry_A
O2 H2 O1 0.84 1.83 2.655(3) 168.4 2_544

loop_
_geom_torsion_atom_site_label_1
_geom_torsion_atom_site_label_2
_geom_torsion_atom_site_label_3
_geom_torsion_atom_site_label_4
_geom_torsion
_geom_torsion_site_symmetry_1
_geom_torsion_site_symmetry_2
_geom_torsion_site_symmetry_3
_geom_torsion_site_symmetry_4
_geom_torsion_publ_flag
N Pd N C1 144(100) 2 . . . ?
Cl Pd N C1 -108.20(18) . . . . ?
Cl Pd N C1 71.80(18) 2 . . . ?
N Pd N C5 -27(100) 2 . . . ?
Cl Pd N C5 80.73(18) . . . . ?
Cl Pd N C5 -99.27(18) 2 . . . ?
C5 N C1 C2 5.1(4) . . . . ?
Pd N C1 C2 -166.00(19) . . . . ?
C5 N C1 C11 -173.1(2) . . . . ?
Pd N C1 C11 15.7(3) . . . . ?
N C1 C2 C3 -3.2(4) . . . . ?
C11 C1 C2 C3 175.0(2) . . . . ?
C1 C2 C3 C4 -0.9(4) . . . . ?
C1 C2 C3 C10 177.4(2) . . . . ?
C2 C3 C4 C9 -174.5(2) . . . . ?
C10 C3 C4 C9 7.2(4) . . . . ?
C2 C3 C4 C5 3.0(4) . . . . ?
C10 C3 C4 C5 -175.4(2) . . . . ?
C1 N C5 C6 176.8(2) . . . . ?
Pd N C5 C6 -12.1(3) . . . . ?
C1 N C5 C4 -3.0(4) . . . . ?
Pd N C5 C4 168.06(18) . . . . ?
C9 C4 C5 N 176.5(2) . . . . ?
C3 C4 C5 N -1.1(4) . . . . ?
C9 C4 C5 C6 -3.3(4) . . . . ?
C3 C4 C5 C6 179.1(2) . . . . ?
N C5 C6 C7 -177.8(2) . . . . ?
C4 C5 C6 C7 2.0(4) . . . . ?
C5 C6 C7 C8 0.6(4) . . . . ?
C6 C7 C8 C9 -2.0(4) . . . . ?
C7 C8 C9 C4 0.6(4) . . . . ?
C5 C4 C9 C8 2.0(4) . . . . ?
C3 C4 C9 C8 179.4(2) . . . . ?
C2 C3 C10 O1 -143.5(3) . . . . ?
C4 C3 C10 O1 34.8(4) . . . . ?
C2 C3 C10 O2 35.2(3) . . . . ?
C4 C3 C10 O2 -146.5(2) . . . . ?
N C1 C11 C12 -122.8(3) . . . . ?
C2 C1 C11 C12 58.9(4) . . . . ?
N C1 C11 C16 59.7(3) . . . . ?
C2 C1 C11 C16 -118.6(3) . . . . ?
C16 C11 C12 C13 -2.7(4) . . . . ?
C1 C11 C12 C13 179.7(2) . . . . ?
C11 C12 C13 C14 2.4(4) . . . . ?
C12 C13 C14 C15 -0.6(4) . . . . ?
C13 C14 C15 C16 -0.8(4) . . . . ?
C14 C15 C16 C11 0.4(4) . . . . ?
C12 C11 C16 C15 1.3(4) . . . . ?
C1 C11 C16 C15 178.9(2) . . . . ?
